data_2207091
loop_
_publ_author_name
'Liliana Dobrza\'nska'

_publ_section_title
;
 1,2,3-Trihydroxybenzene--1,3,5-triazine (1/1)
;
_journal_coeditor_code WN6380
_journal_issue 10
_journal_name_full 'Acta Crystallographica Section E'
_journal_page_first o3416
_journal_page_last o3418
_journal_paper_doi 10.1107/S1600536805029995
_journal_volume 61
_journal_year 2005
_chemical_formula_iupac 'C6 H6 O3 , C3 H3 N3'
_chemical_formula_moiety 'C6 H6 O3 , C3 H3 N3'
_chemical_formula_sum 'C9 H9 N3 O3'
_chemical_formula_weight 207.19
_chemical_name_systematic
;
1,2,3-trihydroxybenzene:1,3,5-triazine (1/1)
;
_space_group_IT_number 14
_symmetry_cell_setting monoclinic
_symmetry_space_group_name_Hall '-P 2yn'
_symmetry_space_group_name_H-M 'P 1 21/n 1'
_atom_sites_solution_hydrogens geom
_atom_sites_solution_primary direct
_atom_sites_solution_secondary difmap
_audit_creation_method SHELXL97
_cell_angle_alpha 90.00
_cell_angle_beta 98.363(2)
_cell_angle_gamma 90.00
_cell_formula_units_Z 4
_cell_length_a 8.7299(8)
_cell_length_b 10.8999(10)
_cell_length_c 9.7586(8)
_cell_measurement_reflns_used 2011
_cell_measurement_temperature 100(2)
_cell_measurement_theta_max 27.11
_cell_measurement_theta_min 2.82
_cell_volume 918.71(14)
_computing_cell_refinement 'SAINT (Bruker, 2002)'
_computing_data_collection 'SMART (Bruker, 2001)'
_computing_data_reduction SAINT
_computing_molecular_graphics 'X-SEED (Atwood & Barbour, 2003; Barbour, 2001)'
_computing_publication_material X-SEED
_computing_structure_refinement 'SHELXL97 (Sheldrick, 1997)'
_computing_structure_solution 'SHELXS97 (Sheldrick, 1997)'
_diffrn_ambient_temperature 100(2)
_diffrn_measured_fraction_theta_full 0.996
_diffrn_measured_fraction_theta_max 0.996
_diffrn_measurement_device_type 'Bruker APEX CCD area-detector'
_diffrn_measurement_method \w
_diffrn_radiation_monochromator graphite
_diffrn_radiation_source 'fine-focus sealed tube'
_diffrn_radiation_type MoK\a
_diffrn_radiation_wavelength 0.71073
_diffrn_reflns_av_R_equivalents 0.0622
_diffrn_reflns_av_sigmaI/netI 0.0914
_diffrn_reflns_limit_h_max 11
_diffrn_reflns_limit_h_min -8
_diffrn_reflns_limit_k_max 11
_diffrn_reflns_limit_k_min -13
_diffrn_reflns_limit_l_max 12
_diffrn_reflns_limit_l_min -11
_diffrn_reflns_number 5630
_diffrn_reflns_theta_full 27.11
_diffrn_reflns_theta_max 27.11
_diffrn_reflns_theta_min 2.82
_diffrn_standards_number 0
_exptl_absorpt_coefficient_mu 0.116
_exptl_absorpt_correction_T_max 0.9773
_exptl_absorpt_correction_T_min 0.6661
_exptl_absorpt_correction_type multi-scan
_exptl_absorpt_process_details '(SADABS; Sheldrick, 1997)'
_exptl_crystal_colour colourless
_exptl_crystal_density_diffrn 1.498
_exptl_crystal_density_method 'not measured'
_exptl_crystal_description block
_exptl_crystal_F_000 432
_exptl_crystal_size_max 0.27
_exptl_crystal_size_mid 0.25
_exptl_crystal_size_min 0.20
_refine_diff_density_max 0.195
_refine_diff_density_min -0.203
_refine_ls_extinction_method none
_refine_ls_goodness_of_fit_ref 0.890
_refine_ls_hydrogen_treatment constr
_refine_ls_matrix_type full
_refine_ls_number_parameters 139
_refine_ls_number_reflns 2011
_refine_ls_number_restraints 0
_refine_ls_restrained_S_all 0.890
_refine_ls_R_factor_all 0.1196
_refine_ls_R_factor_gt 0.0496
_refine_ls_shift/su_max 0.000
_refine_ls_shift/su_mean 0.000
_refine_ls_structure_factor_coef Fsqd
_refine_ls_weighting_details 'calc w = 1/[\s^2^(Fo^2^)+(0.0395P)^2^] where P=(Fo^2^+2Fc^2^)/3'
_refine_ls_weighting_scheme calc
_refine_ls_wR_factor_gt 0.0884
_refine_ls_wR_factor_ref 0.1072
_reflns_number_gt 1049
_reflns_number_total 2011
_reflns_threshold_expression I>2\s(I)
_cod_data_source_file wn6380.cif
_cod_data_source_block I
_cod_original_sg_symbol_Hall -P2yn
_cod_original_sg_symbol_H-M P21/n
_cod_database_code 2207091
_cod_database_fobs_code 2207091

loop_
_symmetry_equiv_pos_as_xyz
'x, y, z'
'-x+1/2, y+1/2, -z+1/2'
'-x, -y, -z'
'x-1/2, -y-1/2, z-1/2'

loop_
_atom_site_label
_atom_site_fract_x
_atom_site_fract_y
_atom_site_fract_z
_atom_site_U_iso_or_equiv
_atom_site_adp_type
_atom_site_calc_flag
_atom_site_refinement_flags
_atom_site_occupancy
_atom_site_type_symbol
O3 0.25207(18) 0.89079(14) 0.59666(18) 0.0346(5) Uani d . 1 O
H3 0.2643 0.9670 0.5919 0.042 Uiso calc R 1 H
O1 0.52346(19) 0.52246(13) 0.72620(18) 0.0355(5) Uani d . 1 O
H1 0.4440 0.4936 0.6781 0.043 Uiso calc R 1 H
C2 0.3880(3) 0.7098(2) 0.6593(2) 0.0237(6) Uani d . 1 C
O2 0.25916(18) 0.64060(14) 0.61386(18) 0.0312(5) Uani d . 1 O
H2 0.1837 0.6872 0.5885 0.037 Uiso calc R 1 H
C4 0.5210(3) 0.9022(2) 0.7044(2) 0.0303(6) Uani d . 1 C
H4 0.5213 0.9892 0.7004 0.036 Uiso calc R 1 H
C6 0.6534(3) 0.7129(2) 0.7686(2) 0.0277(6) Uani d . 1 C
H6 0.7439 0.6705 0.8090 0.033 Uiso calc R 1 H
C3 0.3890(3) 0.8371(2) 0.6531(2) 0.0247(6) Uani d . 1 C
C1 0.5214(3) 0.6477(2) 0.7165(2) 0.0251(6) Uani d . 1 C
C5 0.6533(3) 0.8389(2) 0.7619(2) 0.0286(6) Uani d . 1 C
H5 0.7444 0.8831 0.7968 0.034 Uiso calc R 1 H
N2 0.2491(2) 0.14320(17) 0.5545(2) 0.0266(5) Uani d . 1 N
N3 0.0615(2) 0.28987(17) 0.4636(2) 0.0275(5) Uani d . 1 N
N1 0.3066(2) 0.35516(17) 0.5783(2) 0.0280(5) Uani d . 1 N
C8 0.1115(3) 0.1755(2) 0.4894(2) 0.0285(6) Uani d . 1 C
H8 0.0417 0.1112 0.4580 0.034 Uiso calc R 1 H
C9 0.1645(3) 0.3751(2) 0.5111(2) 0.0283(6) Uani d . 1 C
H9 0.1340 0.4582 0.4958 0.034 Uiso calc R 1 H
C7 0.3420(3) 0.2374(2) 0.5965(2) 0.0286(6) Uani d . 1 C
H7 0.4422 0.2184 0.6436 0.034 Uiso calc R 1 H

loop_
_atom_site_aniso_label
_atom_site_aniso_U_11
_atom_site_aniso_U_22
_atom_site_aniso_U_33
_atom_site_aniso_U_12
_atom_site_aniso_U_13
_atom_site_aniso_U_23
O3 0.0300(11) 0.0200(9) 0.0497(12) 0.0034(8) -0.0085(9) -0.0004(9)
O1 0.0262(11) 0.0250(10) 0.0513(12) 0.0017(8) -0.0079(9) 0.0032(9)
C2 0.0207(14) 0.0248(14) 0.0246(14) -0.0012(11) 0.0001(11) -0.0012(11)
O2 0.0232(10) 0.0207(9) 0.0455(11) 0.0031(7) -0.0090(9) -0.0012(8)
C4 0.0313(16) 0.0233(14) 0.0360(16) -0.0035(12) 0.0036(13) -0.0012(12)
C6 0.0178(14) 0.0346(16) 0.0297(15) 0.0028(12) 0.0002(12) 0.0031(12)
C3 0.0224(14) 0.0248(14) 0.0255(14) 0.0021(11) -0.0008(11) -0.0002(12)
C1 0.0237(15) 0.0224(14) 0.0294(14) 0.0027(11) 0.0048(12) -0.0004(12)
C5 0.0209(14) 0.0339(16) 0.0308(16) -0.0072(11) 0.0025(12) -0.0022(12)
N2 0.0248(12) 0.0242(12) 0.0301(12) 0.0040(9) 0.0016(10) 0.0012(10)
N3 0.0279(13) 0.0210(11) 0.0316(12) 0.0040(9) -0.0028(10) 0.0003(10)
N1 0.0239(12) 0.0258(12) 0.0330(13) 0.0033(9) 0.0000(10) 0.0001(10)
C8 0.0261(15) 0.0270(14) 0.0324(16) -0.0015(11) 0.0037(12) -0.0026(12)
C9 0.0282(15) 0.0223(14) 0.0343(15) 0.0027(12) 0.0042(12) -0.0006(12)
C7 0.0205(15) 0.0313(16) 0.0339(15) 0.0031(11) 0.0033(12) 0.0000(12)

loop_
_atom_type_symbol
_atom_type_description
_atom_type_scat_dispersion_real
_atom_type_scat_dispersion_imag
_atom_type_scat_source
C C 0.0033 0.0016 'International Tables Vol C Tables 4.2.6.8 and 6.1.1.4'
H H 0.0000 0.0000 'International Tables Vol C Tables 4.2.6.8 and 6.1.1.4'
N N 0.0061 0.0033 'International Tables Vol C Tables 4.2.6.8 and 6.1.1.4'
O O 0.0106 0.0060 'International Tables Vol C Tables 4.2.6.8 and 6.1.1.4'

loop_
_geom_angle_atom_site_label_1
_geom_angle_atom_site_label_2
_geom_angle_atom_site_label_3
_geom_angle
C3 O3 H3 109.5
C1 O1 H1 109.5
O2 C2 C3 123.0(2)
O2 C2 C1 117.5(2)
C3 C2 C1 119.5(2)
C2 O2 H2 109.5
C3 C4 C5 119.4(2)
C3 C4 H4 120.3
C5 C4 H4 120.3
C5 C6 C1 120.0(2)
C5 C6 H6 120.0
C1 C6 H6 120.0
O3 C3 C4 123.9(2)
O3 C3 C2 115.6(2)
C4 C3 C2 120.5(2)
O1 C1 C6 118.9(2)
O1 C1 C2 120.9(2)
C6 C1 C2 120.1(2)
C6 C5 C4 120.6(2)
C6 C5 H5 119.7
C4 C5 H5 119.7
C8 N2 C7 114.3(2)
C9 N3 C8 113.7(2)
C7 N1 C9 113.9(2)
N2 C8 N3 126.2(2)
N2 C8 H8 116.9
N3 C8 H8 116.9
N3 C9 N1 126.3(2)
N3 C9 H9 116.9
N1 C9 H9 116.9
N1 C7 N2 125.7(2)
N1 C7 H7 117.2
N2 C7 H7 117.2

loop_
_geom_bond_atom_site_label_1
_geom_bond_atom_site_label_2
_geom_bond_distance
O3 C3 1.373(3)
O3 H3 0.8400
O1 C1 1.369(2)
O1 H1 0.8400
C2 O2 1.373(3)
C2 C3 1.389(3)
C2 C1 1.391(3)
O2 H2 0.8400
C4 C3 1.383(3)
C4 C5 1.392(3)
C4 H4 0.9500
C6 C5 1.375(3)
C6 C1 1.386(3)
C6 H6 0.9500
C5 H5 0.9500
N2 C8 1.322(3)
N2 C7 1.335(3)
N3 C9 1.329(3)
N3 C8 1.332(3)
N1 C7 1.326(3)
N1 C9 1.334(3)
C8 H8 0.9500
C9 H9 0.9500
C7 H7 0.9500

loop_
_geom_hbond_atom_site_label_D
_geom_hbond_atom_site_label_H
_geom_hbond_atom_site_label_A
_geom_hbond_site_symmetry_A
_geom_hbond_distance_DH
_geom_hbond_distance_HA
_geom_hbond_distance_DA
_geom_hbond_angle_DHA
O1 H1 N1 . 0.84 2.08 2.863(2) 155
O2 H2 N3 3_566 0.84 2.14 2.892(2) 149
O3 H3 N2 1_565 0.84 1.96 2.781(2) 167

loop_
_geom_torsion_atom_site_label_1
_geom_torsion_atom_site_label_2
_geom_torsion_atom_site_label_3
_geom_torsion_atom_site_label_4
_geom_torsion
C5 C4 C3 O3 178.8(2)
C5 C4 C3 C2 0.3(4)
O2 C2 C3 O3 -0.7(4)
C1 C2 C3 O3 -179.2(2)
O2 C2 C3 C4 178.0(2)
C1 C2 C3 C4 -0.6(4)
C5 C6 C1 O1 -179.0(2)
C5 C6 C1 C2 -1.0(4)
O2 C2 C1 O1 0.3(3)
C3 C2 C1 O1 178.9(2)
O2 C2 C1 C6 -177.7(2)
C3 C2 C1 C6 0.9(4)
C1 C6 C5 C4 0.7(4)
C3 C4 C5 C6 -0.3(4)
C7 N2 C8 N3 0.2(4)
C9 N3 C8 N2 -0.4(4)
C8 N3 C9 N1 0.4(4)
C7 N1 C9 N3 -0.1(4)
C9 N1 C7 N2 -0.2(3)
C8 N2 C7 N1 0.2(3)

loop_
_cod_related_entry_id
_cod_related_entry_database
_cod_related_entry_code
1 ChemSpider 21128718
